data_4113767
loop_
_publ_author_name
'Claude Legault'
'Andr\'e B. Charette'

_publ_section_title
;
 Complexation Promoted Additions to N-Benzoyliminopyridinium Ylides. A
 Novel and Highly Regioselective Approach to Polysubstituted Piperidines
;
_journal_name_full 'Journal of the American Chemical Society'
_journal_page_first 6360
_journal_page_last 6361
_journal_paper_doi 10.1021/ja0348647
_journal_volume 125
_journal_year 2003
_chemical_formula_moiety 'C16 H22 N2 O'
_chemical_formula_sum 'C16 H22 N2 O'
_chemical_formula_weight 258.356
_chemical_name_common 'compound 2e'
_chemical_name_systematic
; 
 ? 
;
_space_group_IT_number 29
_symmetry_cell_setting orthorhombic
_symmetry_space_group_name_Hall 'P 2c -2ac'
_symmetry_space_group_name_H-M 'P c a 21'
_atom_sites_solution_hydrogens geom
_atom_sites_solution_primary direct
_atom_sites_solution_secondary difmap
_audit_creation_method 'SHELXL96 (Sheldrick, 1996)'
_cell_angle_alpha 90.00
_cell_angle_beta 90.00
_cell_angle_gamma 90.00
_cell_formula_units_Z 4
_cell_length_a 8.849(3)
_cell_length_b 17.062(15)
_cell_length_c 9.952(8)
_cell_measurement_reflns_used 25
_cell_measurement_temperature 293(2)
_cell_measurement_theta_max 22.00
_cell_measurement_theta_min 10.00
_cell_volume 1502.6(19)
_computing_cell_refinement 'CAD-4 software (Enraf-Nonius, 1989)'
_computing_data_collection 'CAD-4 software (Enraf-Nonius, 1989)'
_computing_data_reduction 'NRC-2, NRC-2A (Ahmed et al, 1973)'
_computing_molecular_graphics 'SHELXTL (Bruker, 1997)'
_computing_publication_material 'SHELXL96 (Sheldrick, 1996)'
_computing_structure_refinement 'SHELXL96 (Sheldrick, 1996)'
_computing_structure_solution 'SHELXS97 (Sheldrick, 1997)'
_diffrn_ambient_temperature 293(2)
_diffrn_measurement_device_type 'Nonius CAD-4'
_diffrn_measurement_method '\w scan'
_diffrn_radiation_monochromator graphite
_diffrn_radiation_source 'normal-focus xray tube'
_diffrn_radiation_type CuK\a
_diffrn_radiation_wavelength 1.54056
_diffrn_reflns_av_R_equivalents 0.136
_diffrn_reflns_av_sigmaI/netI 0.0668
_diffrn_reflns_limit_h_max 10
_diffrn_reflns_limit_h_min -10
_diffrn_reflns_limit_k_max 20
_diffrn_reflns_limit_k_min -20
_diffrn_reflns_limit_l_max 12
_diffrn_reflns_limit_l_min -12
_diffrn_reflns_number 13242
_diffrn_reflns_theta_max 69.85
_diffrn_reflns_theta_min 2.59
_diffrn_standards_decay_% 6.1
_diffrn_standards_interval_time 60
_diffrn_standards_number 5
_exptl_absorpt_coefficient_mu 0.560
_exptl_absorpt_correction_T_max 0.9487
_exptl_absorpt_correction_T_min 0.7775
_exptl_absorpt_correction_type integration
_exptl_absorpt_process_details 'ABSORP in NRCVAX (Gabe et al, 1989)'
_exptl_crystal_colour colourless
_exptl_crystal_density_diffrn 1.1421
_exptl_crystal_density_method none
_exptl_crystal_description block
_exptl_crystal_F_000 560.0
_exptl_crystal_size_max 0.68
_exptl_crystal_size_mid 0.17
_exptl_crystal_size_min 0.11
_refine_diff_density_max 0.205
_refine_diff_density_min -0.154
_refine_diff_density_rms 0.042
_refine_ls_abs_structure_details 'Flack (1983)'
_refine_ls_abs_structure_Flack -0.7(8)
_refine_ls_extinction_coef 0.0030(9)
_refine_ls_extinction_expression Fc^*^=kFc[1+0.001xFc^2^\l^3^/sin(2\q)]^-1/4^
_refine_ls_extinction_method 'SHELXL96 (Sheldrick, 1996)'
_refine_ls_goodness_of_fit_all 0.953
_refine_ls_goodness_of_fit_ref 1.105
_refine_ls_hydrogen_treatment constr
_refine_ls_matrix_type full
_refine_ls_number_parameters 176
_refine_ls_number_reflns 2853
_refine_ls_number_restraints 1
_refine_ls_restrained_S_all 0.952
_refine_ls_restrained_S_obs 1.105
_refine_ls_R_factor_all 0.1144
_refine_ls_R_factor_gt 0.0977
_refine_ls_shift/su_max 0.000
_refine_ls_shift/su_mean 0.000
_refine_ls_structure_factor_coef Fsqd
_refine_ls_weighting_details 'w=1/[\s^2^(Fo^2^)+(0.1479P)^2^] where P=(Fo^2^+2Fc^2^)/3'
_refine_ls_weighting_scheme calc
_refine_ls_wR_factor_all 0.2399
_refine_ls_wR_factor_ref 0.2242
_reflns_number_gt 1864
_reflns_number_total 2853
_reflns_threshold_expression >2\s(I)
_cod_data_source_file ja0348647si20030304_031131.cif
_cod_data_source_block cmpd2e
_cod_database_code 4113767

loop_
_symmetry_equiv_pos_as_xyz
'x, y, z'
'-x+1/2, y, z+1/2'
'x+1/2, -y, z'
'-x, -y, z+1/2'

loop_
_atom_site_label
_atom_site_type_symbol
_atom_site_fract_x
_atom_site_fract_y
_atom_site_fract_z
_atom_site_U_iso_or_equiv
_atom_site_adp_type
_atom_site_occupancy
_atom_site_calc_flag
_atom_site_refinement_flags
N11 N 0.5863(4) 0.7519(2) 0.1508(4) 0.0466(9) Uani 1 d .
C12 C 0.5715(6) 0.6766(3) 0.0765(5) 0.0502(11) Uani 1 d .
H12 H 0.6277 0.6811 -0.0081 0.060 Uiso 1 calc R
C13 C 0.4081(7) 0.6603(4) 0.0436(8) 0.0813(19) Uani 1 d .
H13 H 0.3882 0.6201 -0.0172 0.098 Uiso 1 calc R
C14 C 0.2926(7) 0.6976(4) 0.0932(8) 0.085(2) Uani 1 d .
H14 H 0.1952 0.6810 0.0728 0.102 Uiso 1 calc R
C15 C 0.3152(5) 0.7661(4) 0.1818(7) 0.0759(18) Uani 1 d .
H15A H 0.3233 0.7493 0.2746 0.091 Uiso 1 calc R
H15B H 0.2301 0.8017 0.1742 0.091 Uiso 1 calc R
C16 C 0.4582(5) 0.8065(3) 0.1386(6) 0.0579(13) Uani 1 d .
H16A H 0.4488 0.8238 0.0462 0.070 Uiso 1 calc R
H16B H 0.4757 0.8521 0.1945 0.070 Uiso 1 calc R
C17 C 0.6410(6) 0.6077(3) 0.1597(5) 0.0610(13) Uani 1 d .
C18 C 0.8070(6) 0.6244(4) 0.1867(7) 0.0702(16) Uani 1 d .
H18A H 0.8581 0.6340 0.1032 0.105 Uiso 1 calc R
H18B H 0.8519 0.5800 0.2306 0.105 Uiso 1 calc R
H18C H 0.8159 0.6697 0.2434 0.105 Uiso 1 calc R
C19 C 0.6291(8) 0.5314(4) 0.0813(9) 0.093(2) Uani 1 d .
H19A H 0.5246 0.5182 0.0688 0.139 Uiso 1 calc R
H19B H 0.6785 0.4903 0.1303 0.139 Uiso 1 calc R
H19C H 0.6768 0.5376 -0.0047 0.139 Uiso 1 calc R
C20 C 0.5567(7) 0.5989(4) 0.2922(7) 0.0816(19) Uani 1 d .
H20A H 0.5955 0.5543 0.3400 0.122 Uiso 1 calc R
H20B H 0.4510 0.5914 0.2747 0.122 Uiso 1 calc R
H20C H 0.5706 0.6452 0.3454 0.122 Uiso 1 calc R
N21 N 0.7195(4) 0.7917(2) 0.1093(4) 0.0460(9) Uani 1 d .
H21 H 0.7426 0.7942 0.0255 0.069 Uiso 1 calc R
C22 C 0.8087(5) 0.8252(3) 0.2013(4) 0.0412(9) Uani 1 d .
O22 O 0.7883(4) 0.8205(2) 0.3222(3) 0.0583(9) Uani 1 d .
C23 C 0.9379(4) 0.8731(2) 0.1463(4) 0.0386(9) Uani 1 d .
C24 C 1.0026(5) 0.9278(3) 0.2332(5) 0.0487(11) Uani 1 d .
H24 H 0.9669 0.9326 0.3207 0.058 Uiso 1 calc R
C25 C 1.1200(6) 0.9751(3) 0.1891(5) 0.0565(12) Uani 1 d .
H25 H 1.1624 1.0118 0.2469 0.068 Uiso 1 calc R
C26 C 1.1739(6) 0.9678(3) 0.0605(6) 0.0632(14) Uani 1 d .
H26 H 1.2519 1.0000 0.0308 0.076 Uiso 1 calc R
C27 C 1.1123(5) 0.9131(3) -0.0240(5) 0.0591(13) Uani 1 d .
H27 H 1.1507 0.9077 -0.1105 0.071 Uiso 1 calc R
C28 C 0.9933(5) 0.8655(3) 0.0172(4) 0.0455(10) Uani 1 d .
H28 H 0.9516 0.8290 -0.0414 0.055 Uiso 1 calc R

loop_
_atom_site_aniso_label
_atom_site_aniso_U_11
_atom_site_aniso_U_22
_atom_site_aniso_U_33
_atom_site_aniso_U_23
_atom_site_aniso_U_13
_atom_site_aniso_U_12
N11 0.0351(17) 0.055(2) 0.050(2) 0.0047(18) 0.0005(16) -0.0031(15)
C12 0.049(3) 0.052(3) 0.049(3) 0.000(2) 0.0024(19) -0.007(2)
C13 0.068(4) 0.076(4) 0.100(5) -0.003(4) -0.027(4) -0.016(3)
C14 0.046(3) 0.090(4) 0.119(6) 0.012(4) -0.019(3) -0.014(3)
C15 0.038(3) 0.090(4) 0.100(5) 0.016(4) 0.001(3) 0.003(3)
C16 0.039(2) 0.062(3) 0.072(3) 0.011(3) -0.004(2) 0.006(2)
C17 0.061(3) 0.056(3) 0.066(3) 0.004(3) 0.007(3) 0.003(2)
C18 0.058(3) 0.068(3) 0.084(4) 0.008(3) -0.004(3) 0.013(3)
C19 0.093(5) 0.063(3) 0.122(6) -0.014(4) 0.014(4) -0.007(4)
C20 0.087(4) 0.085(4) 0.073(4) 0.032(3) 0.013(3) 0.004(4)
N21 0.0402(18) 0.063(2) 0.0348(17) 0.0017(17) -0.0006(14) -0.0116(18)
C22 0.038(2) 0.053(2) 0.033(2) 0.0026(18) -0.0001(17) 0.0042(18)
O22 0.0535(19) 0.086(2) 0.0352(17) -0.0022(16) 0.0023(14) -0.0104(18)
C23 0.0329(19) 0.045(2) 0.038(2) 0.0001(18) -0.0039(16) 0.0019(16)
C24 0.044(2) 0.053(3) 0.049(3) -0.004(2) -0.0049(18) 0.006(2)
C25 0.056(3) 0.052(3) 0.061(3) -0.003(2) -0.012(3) -0.008(2)
C26 0.054(3) 0.066(3) 0.070(3) 0.013(3) -0.006(2) -0.019(3)
C27 0.051(3) 0.079(3) 0.047(3) 0.005(2) 0.005(2) -0.019(3)
C28 0.039(2) 0.059(3) 0.038(2) -0.002(2) -0.0007(17) -0.010(2)

loop_
_atom_type_symbol
_atom_type_description
_atom_type_scat_dispersion_real
_atom_type_scat_dispersion_imag
_atom_type_scat_source
C C 0.0181 0.0091 'International Tables Vol C Tables 4.2.6.8 and 6.1.1.4'
H H 0.0000 0.0000 'International Tables Vol C Tables 4.2.6.8 and 6.1.1.4'
N N 0.0311 0.0180 'International Tables Vol C Tables 4.2.6.8 and 6.1.1.4'
O O 0.0492 0.0322 'International Tables Vol C Tables 4.2.6.8 and 6.1.1.4'

loop_
_geom_angle_atom_site_label_1
_geom_angle_atom_site_label_2
_geom_angle_atom_site_label_3
_geom_angle
_geom_angle_publ_flag
N21 N11 C16 108.2(3) y
N21 N11 C12 109.9(3) y
C16 N11 C12 115.9(4) y
N11 C12 C13 110.6(4) y
N11 C12 C17 110.5(4) y
C13 C12 C17 110.7(4) y
N11 C12 H12 108.3 ?
C13 C12 H12 108.3 ?
C17 C12 H12 108.3 ?
C14 C13 C12 125.4(6) y
C14 C13 H13 117.3 ?
C12 C13 H13 117.3 ?
C13 C14 C15 120.5(5) y
C13 C14 H14 119.7 ?
C15 C14 H14 119.7 ?
C14 C15 C16 107.8(5) y
C14 C15 H15A 110.2 ?
C16 C15 H15A 110.1 ?
C14 C15 H15B 110.2 ?
C16 C15 H15B 110.2 ?
H15A C15 H15B 108.5 ?
N11 C16 C15 109.6(4) y
N11 C16 H16A 109.8 ?
C15 C16 H16A 109.8 ?
N11 C16 H16B 109.8 ?
C15 C16 H16B 109.8 ?
H16A C16 H16B 108.2 ?
C18 C17 C19 108.5(5) y
C18 C17 C20 109.8(5) y
C19 C17 C20 109.0(5) y
C18 C17 C12 109.5(4) y
C19 C17 C12 110.1(5) y
C20 C17 C12 109.9(4) y
C17 C18 H18A 109.5 ?
C17 C18 H18B 109.5 ?
H18A C18 H18B 109.5 ?
C17 C18 H18C 109.5 ?
H18A C18 H18C 109.5 ?
H18B C18 H18C 109.5 ?
C17 C19 H19A 109.5 ?
C17 C19 H19B 109.5 ?
H19A C19 H19B 109.5 ?
C17 C19 H19C 109.5 ?
H19A C19 H19C 109.5 ?
H19B C19 H19C 109.5 ?
C17 C20 H20A 109.5 ?
C17 C20 H20B 109.5 ?
H20A C20 H20B 109.5 ?
C17 C20 H20C 109.5 ?
H20A C20 H20C 109.5 ?
H20B C20 H20C 109.5 ?
C22 N21 N11 119.7(3) y
C22 N21 H21 120.2 ?
N11 N21 H21 120.2 ?
O22 C22 N21 124.0(4) y
O22 C22 C23 120.5(4) y
N21 C22 C23 115.5(3) y
C28 C23 C24 119.5(4) y
C28 C23 C22 123.8(4) y
C24 C23 C22 116.6(4) y
C25 C24 C23 120.0(4) y
C25 C24 H24 120.0 ?
C23 C24 H24 120.0 ?
C26 C25 C24 120.2(5) y
C26 C25 H25 119.9 ?
C24 C25 H25 119.9 ?
C27 C26 C25 119.8(5) y
C27 C26 H26 120.1 ?
C25 C26 H26 120.1 ?
C26 C27 C28 121.2(5) y
C26 C27 H27 119.4 ?
C28 C27 H27 119.4 ?
C23 C28 C27 119.3(4) y
C23 C28 H28 120.4 ?
C27 C28 H28 120.4 ?

loop_
_geom_bond_atom_site_label_1
_geom_bond_atom_site_label_2
_geom_bond_distance
_geom_bond_publ_flag
N11 N21 1.421(5) y
N11 C16 1.472(6) y
N11 C12 1.488(6) y
C12 C13 1.509(7) y
C12 C17 1.563(7) y
C12 H12 0.9800 ?
C13 C14 1.302(9) y
C13 H13 0.9300 ?
C14 C15 1.477(10) y
C14 H14 0.9300 ?
C15 C16 1.504(7) y
C15 H15A 0.9700 ?
C15 H15B 0.9700 ?
C16 H16A 0.9700 ?
C16 H16B 0.9700 ?
C17 C18 1.520(7) y
C17 C19 1.522(9) y
C17 C20 1.522(8) y
C18 H18A 0.9600 ?
C18 H18B 0.9600 ?
C18 H18C 0.9600 ?
C19 H19A 0.9600 ?
C19 H19B 0.9600 ?
C19 H19C 0.9600 ?
C20 H20A 0.9600 ?
C20 H20B 0.9600 ?
C20 H20C 0.9600 ?
N21 C22 1.338(5) y
N21 H21 0.8600 ?
C22 O22 1.219(5) y
C22 C23 1.507(6) y
C23 C28 1.380(6) y
C23 C24 1.396(6) y
C24 C25 1.387(7) y
C24 H24 0.9300 ?
C25 C26 1.371(8) y
C25 H25 0.9300 ?
C26 C27 1.370(7) y
C26 H26 0.9300 ?
C27 C28 1.392(6) y
C27 H27 0.9300 ?
C28 H28 0.9300 ?

loop_
_geom_hbond_atom_site_label_D
_geom_hbond_atom_site_label_H
_geom_hbond_distance_DH
_geom_hbond_distance_HA
_geom_hbond_angle_DHA
_geom_hbond_distance_DA
_geom_hbond_atom_site_label_A
_geom_hbond_site_symmetry_A
_geom_hbond_publ_flag
N21 H21 0.86 2.09 156.7 2.900(5) O22 2_654 y

loop_
_geom_torsion_atom_site_label_1
_geom_torsion_atom_site_label_2
_geom_torsion_atom_site_label_3
_geom_torsion_atom_site_label_4
_geom_torsion
_geom_torsion_publ_flag
N21 N11 C12 C13 -142.7(4) y
C16 N11 C12 C13 -19.6(6) y
N21 N11 C12 C17 94.4(4) y
C16 N11 C12 C17 -142.5(4) y
N11 C12 C13 C14 -12.0(9) y
C17 C12 C13 C14 110.8(8) y
C12 C13 C14 C15 5.0(11) y
C13 C14 C15 C16 31.4(9) y
N21 N11 C16 C15 180.0(4) y
C12 N11 C16 C15 56.0(6) y
C14 C15 C16 N11 -59.9(6) y
N11 C12 C17 C18 -59.3(5) y
C13 C12 C17 C18 177.9(5) y
N11 C12 C17 C19 -178.5(4) y
C13 C12 C17 C19 58.7(6) y
N11 C12 C17 C20 61.4(6) y
C13 C12 C17 C20 -61.4(6) y
C16 N11 N21 C22 95.9(5) y
C12 N11 N21 C22 -136.5(4) y
N11 N21 C22 O22 4.4(7) y
N11 N21 C22 C23 -173.8(3) y
O22 C22 C23 C28 162.2(4) y
N21 C22 C23 C28 -19.5(6) y
O22 C22 C23 C24 -18.0(6) y
N21 C22 C23 C24 160.3(4) y
C28 C23 C24 C25 1.0(7) y
C22 C23 C24 C25 -178.8(4) y
C23 C24 C25 C26 -0.5(7) y
C24 C25 C26 C27 -0.7(8) y
C25 C26 C27 C28 1.4(8) y
C24 C23 C28 C27 -0.4(7) y
C22 C23 C28 C27 179.4(4) y
C26 C27 C28 C23 -0.8(8) y
